data_4327963
loop_
_publ_author_name
'Anna Do\/l\;ega'
'Wojciech Marynowski'
'Katarzyna Baranowska'
'Maciej \'Smiechowski'
'Janusz Stangret'

_publ_contact_author_address
;
Department of Chemistry
Gda\'nsk University of Technology
Narutowicza 11/12,
PL-80233 Gda\'nsk, Poland
;
_publ_contact_author_email anna.dolega@pg.gda.pl
_publ_contact_author_fax '048 58 3472694'
_publ_contact_author_name 'Dolega, Anna'
_publ_contact_author_phone '048 58 3472351'
_publ_section_title
;
 Intramolecular Interactions in Crystals of
 Tris(2,6-diisopropylphenoxy)silanethiol and Its Sodium Salts
;
_journal_name_full 'Inorganic Chemistry'
_journal_page_first 836
_journal_page_last 843
_journal_paper_doi 10.1021/ic2013073
_journal_volume 51
_journal_year 2012
_chemical_compound_source 'synthesis as described'
_chemical_formula_moiety 'C27 H34 O3 S1 Si1'
_chemical_formula_sum 'C27 H34 O3 S Si'
_chemical_formula_weight 466.69
_chemical_name_systematic
;
 ?
;
_space_group_IT_number 2
_symmetry_cell_setting triclinic
_symmetry_Int_Tables_number 2
_symmetry_space_group_name_Hall '-P 1'
_symmetry_space_group_name_H-M 'P -1'
_atom_sites_solution_hydrogens geom
_atom_sites_solution_primary direct
_atom_sites_solution_secondary difmap
_audit_conform_dict_location ftp://ftp.iucr.org/pub/cif_core.dic
_audit_conform_dict_name cif_core.dic
_audit_conform_dict_version 2.4
_audit_creation_date 2011-08-25T11:03:57-00:00
_audit_creation_method 'WinGX routine CIF_UPDATE'
_cell_angle_alpha 91.793(8)
_cell_angle_beta 98.228(9)
_cell_angle_gamma 98.544(8)
_cell_formula_units_Z 2
_cell_length_a 8.4431(9)
_cell_length_b 9.1450(9)
_cell_length_c 17.2506(18)
_cell_measurement_reflns_used 4766
_cell_measurement_temperature 120(2)
_cell_measurement_theta_max 28.4242
_cell_measurement_theta_min 2.2519
_cell_measurement_wavelength 0.71073
_cell_volume 1301.7(2)
_computing_cell_refinement
;
        CrysAlisPro, Oxford Diffraction Ltd.,
        Version 1.171.33.34d (release 27-02-2009 CrysAlis171 .NET)
        (compiled Feb 27 2009,15:38:38)
;
_computing_data_collection
;
        CrysAlisPro, Oxford Diffraction Ltd.,
        Version 1.171.33.34d (release 27-02-2009 CrysAlis171 .NET)
        (compiled Feb 27 2009,15:38:38)
;
_computing_data_reduction
;
        CrysAlisPro, Oxford Diffraction Ltd.,
        Version 1.171.33.34d (release 27-02-2009 CrysAlis171 .NET)
        (compiled Feb 27 2009,15:38:38)
;
_computing_molecular_graphics 'Ortep-3 for Windows (Farrugia, 1997)'
_computing_publication_material 'WinGX publication routines (Farrugia, 1999)'
_computing_structure_refinement 'SHELXL-97 (Sheldrick, 2008)'
_diffrn_ambient_temperature 120(2)
_diffrn_detector_area_resol_mean 8.1883
_diffrn_measured_fraction_theta_full 1
_diffrn_measured_fraction_theta_max 1
_diffrn_measurement_device_type 'Goniometer KM4/Xcalibur, detector: Sapphire2 (large Be window)'
_diffrn_measurement_method '\w scans'
_diffrn_orient_matrix_UB_11 -0.0644536164
_diffrn_orient_matrix_UB_12 -0.037279822
_diffrn_orient_matrix_UB_13 -0.027884063
_diffrn_orient_matrix_UB_21 -0.0025354357
_diffrn_orient_matrix_UB_22 -0.0637722171
_diffrn_orient_matrix_UB_23 0.0224980931
_diffrn_orient_matrix_UB_31 -0.0567865021
_diffrn_orient_matrix_UB_32 0.0268169337
_diffrn_orient_matrix_UB_33 0.0212228751
_diffrn_radiation_monochromator graphite
_diffrn_radiation_probe x-ray
_diffrn_radiation_type MoK\a
_diffrn_radiation_wavelength 0.71073
_diffrn_reflns_av_R_equivalents 0.0194
_diffrn_reflns_av_unetI/netI 0.034
_diffrn_reflns_limit_h_max 9
_diffrn_reflns_limit_h_min -10
_diffrn_reflns_limit_k_max 11
_diffrn_reflns_limit_k_min -10
_diffrn_reflns_limit_l_max 20
_diffrn_reflns_limit_l_min -20
_diffrn_reflns_number 8362
_diffrn_reflns_theta_full 25.5
_diffrn_reflns_theta_max 25.5
_diffrn_reflns_theta_min 2.26
_exptl_absorpt_coefficient_mu 0.195
_exptl_absorpt_correction_T_max 0.985
_exptl_absorpt_correction_T_min 0.955
_exptl_absorpt_correction_type analytical
_exptl_absorpt_process_details
;
        CrysAlisPro, Oxford Diffraction Ltd.,
        Version 1.171.33.34d (release 27-02-2009 CrysAlis171 .NET)
        (compiled Feb 27 2009,15:38:38)
Analytical numeric absorption correction using a multifaceted crystal
                        model based on expressions derived by R.C. Clark & J.S.
        (Clark, R. C. & Reid, J. S. (1995). Acta Cryst. A51, 887-897)
;
_exptl_crystal_colour colourless
_exptl_crystal_density_diffrn 1.191
_exptl_crystal_description prism
_exptl_crystal_F_000 500
_exptl_crystal_size_max 0.32
_exptl_crystal_size_mid 0.22
_exptl_crystal_size_min 0.08
_refine_diff_density_max 0.325
_refine_diff_density_min -0.234
_refine_diff_density_rms 0.067
_refine_ls_extinction_method none
_refine_ls_goodness_of_fit_ref 1.019
_refine_ls_hydrogen_treatment mixed
_refine_ls_matrix_type full
_refine_ls_number_parameters 307
_refine_ls_number_reflns 4838
_refine_ls_number_restraints 0
_refine_ls_restrained_S_all 1.019
_refine_ls_R_factor_all 0.0553
_refine_ls_R_factor_gt 0.0402
_refine_ls_shift/su_max 0.001
_refine_ls_shift/su_mean 0
_refine_ls_structure_factor_coef Fsqd
_refine_ls_weighting_details 'calc w=1/[\s^2^(Fo^2^)+(0.0670P)^2^+0.0000P] where P=(Fo^2^+2Fc^2^)/3'
_refine_ls_weighting_scheme calc
_refine_ls_wR_factor_gt 0.0995
_refine_ls_wR_factor_ref 0.1066
_reflns_number_gt 3631
_reflns_number_total 4838
_reflns_threshold_expression >2\s(I)
_cod_data_source_file ic2013073_si_001_5.cif
_cod_data_source_block ania73k
_cod_database_code 4327963

loop_
_symmetry_equiv_pos_as_xyz
'x, y, z'
'-x, -y, -z'

loop_
_atom_site_label
_atom_site_type_symbol
_atom_site_fract_x
_atom_site_fract_y
_atom_site_fract_z
_atom_site_U_iso_or_equiv
_atom_site_adp_type
_atom_site_occupancy
_atom_site_symmetry_multiplicity
_atom_site_calc_flag
_atom_site_refinement_flags
_atom_site_disorder_assembly
_atom_site_disorder_group
C1 C 0.1591(2) 0.50092(19) 0.79503(10) 0.0230(4) Uani 1 1 d . . .
C2 C 0.2058(2) 0.4981(2) 0.87554(10) 0.0262(4) Uani 1 1 d . . .
C3 C 0.1433(2) 0.5936(2) 0.92363(11) 0.0312(4) Uani 1 1 d . . .
H3 H 0.1732 0.5938 0.9789 0.037 Uiso 1 1 calc R . .
C4 C 0.0391(2) 0.6883(2) 0.89337(12) 0.0314(4) Uani 1 1 d . . .
C5 C -0.0051(2) 0.6857(2) 0.81264(11) 0.0285(4) Uani 1 1 d . . .
H5 H -0.0779 0.749 0.7914 0.034 Uiso 1 1 calc R . .
C6 C 0.0542(2) 0.59281(19) 0.76170(11) 0.0253(4) Uani 1 1 d . . .
C7 C 0.3201(3) 0.3976(2) 0.90904(11) 0.0381(5) Uani 1 1 d . . .
H7A H 0.2754 0.2949 0.8915 0.057 Uiso 1 1 calc R . .
H7B H 0.3345 0.4075 0.9664 0.057 Uiso 1 1 calc R . .
H7C H 0.425 0.4247 0.8911 0.057 Uiso 1 1 calc R . .
C8 C -0.0217(3) 0.7955(3) 0.94653(14) 0.0501(6) Uani 1 1 d . . .
H8A H -0.0331 0.7514 0.9969 0.075 Uiso 1 1 calc R . .
H8B H -0.1272 0.8169 0.9218 0.075 Uiso 1 1 calc R . .
H8C H 0.0557 0.8877 0.9553 0.075 Uiso 1 1 calc R . .
C9 C 0.0058(2) 0.5920(2) 0.67459(11) 0.0348(5) Uani 1 1 d . . .
H9A H -0.0747 0.6581 0.6626 0.052 Uiso 1 1 calc R . .
H9B H -0.0408 0.4912 0.6542 0.052 Uiso 1 1 calc R . .
H9C H 0.1014 0.6262 0.65 0.052 Uiso 1 1 calc R . .
C10 C 0.4786(2) 0.17631(18) 0.77116(10) 0.0220(4) Uani 1 1 d . . .
C11 C 0.6228(2) 0.19138(19) 0.82331(10) 0.0251(4) Uani 1 1 d . . .
C12 C 0.6392(2) 0.0835(2) 0.87773(10) 0.0278(4) Uani 1 1 d . . .
H12 H 0.7366 0.0921 0.9139 0.033 Uiso 1 1 calc R . .
C13 C 0.5185(2) -0.03671(19) 0.88128(10) 0.0253(4) Uani 1 1 d . . .
C14 C 0.3783(2) -0.04731(19) 0.82668(11) 0.0265(4) Uani 1 1 d . . .
H14 H 0.2949 -0.129 0.8277 0.032 Uiso 1 1 calc R . .
C15 C 0.3557(2) 0.05619(19) 0.77098(10) 0.0251(4) Uani 1 1 d . . .
C16 C 0.7569(2) 0.3183(2) 0.81897(13) 0.0398(5) Uani 1 1 d . . .
H16A H 0.8511 0.3075 0.8575 0.06 Uiso 1 1 calc R . .
H16B H 0.7195 0.412 0.8304 0.06 Uiso 1 1 calc R . .
H16C H 0.7871 0.3178 0.7662 0.06 Uiso 1 1 calc R . .
C17 C 0.5396(2) -0.1522(2) 0.94023(11) 0.0340(5) Uani 1 1 d . . .
H17A H 0.439 -0.1779 0.9623 0.051 Uiso 1 1 calc R . .
H17B H 0.6279 -0.1134 0.9824 0.051 Uiso 1 1 calc R . .
H17C H 0.5657 -0.2408 0.9145 0.051 Uiso 1 1 calc R . .
C18 C 0.2051(2) 0.0381(2) 0.71041(12) 0.0369(5) Uani 1 1 d . . .
H18A H 0.1417 -0.0599 0.7134 0.055 Uiso 1 1 calc R . .
H18B H 0.2362 0.0477 0.658 0.055 Uiso 1 1 calc R . .
H18C H 0.1398 0.1147 0.7206 0.055 Uiso 1 1 calc R . .
C19 C 0.3213(2) 0.31019(19) 0.54725(10) 0.0229(4) Uani 1 1 d . . .
C20 C 0.4696(2) 0.2915(2) 0.52427(10) 0.0264(4) Uani 1 1 d . . .
C21 C 0.4667(2) 0.1886(2) 0.46270(11) 0.0308(4) Uani 1 1 d . . .
H21 H 0.5662 0.1736 0.4465 0.037 Uiso 1 1 calc R . .
C22 C 0.3236(2) 0.1068(2) 0.42405(11) 0.0312(4) Uani 1 1 d . . .
C23 C 0.1797(2) 0.1303(2) 0.44904(11) 0.0302(4) Uani 1 1 d . . .
H23 H 0.0808 0.0751 0.4235 0.036 Uiso 1 1 calc R . .
C24 C 0.1753(2) 0.23166(19) 0.51010(10) 0.0249(4) Uani 1 1 d . . .
C25 C 0.6263(2) 0.3819(2) 0.56304(11) 0.0317(4) Uani 1 1 d . . .
H25A H 0.6631 0.3391 0.6126 0.048 Uiso 1 1 calc R . .
H25B H 0.6093 0.4839 0.5735 0.048 Uiso 1 1 calc R . .
H25C H 0.7084 0.3815 0.5283 0.048 Uiso 1 1 calc R . .
C26 C 0.3261(3) -0.0010(2) 0.35629(12) 0.0422(5) Uani 1 1 d . . .
H26A H 0.3484 0.0539 0.3102 0.063 Uiso 1 1 calc R . .
H26B H 0.2207 -0.0648 0.3443 0.063 Uiso 1 1 calc R . .
H26C H 0.4109 -0.0621 0.3704 0.063 Uiso 1 1 calc R . .
C27 C 0.0170(2) 0.2610(2) 0.53338(11) 0.0314(4) Uani 1 1 d . . .
H27A H -0.0726 0.1946 0.502 0.047 Uiso 1 1 calc R . .
H27B H 0.004 0.364 0.5241 0.047 Uiso 1 1 calc R . .
H27C H 0.0168 0.2435 0.5891 0.047 Uiso 1 1 calc R . .
O1 O 0.21343(14) 0.40067(13) 0.74564(7) 0.0248(3) Uani 1 1 d . . .
O2 O 0.46312(14) 0.27815(13) 0.71345(7) 0.0253(3) Uani 1 1 d . . .
O3 O 0.31652(14) 0.41840(13) 0.60553(7) 0.0248(3) Uani 1 1 d . . .
Si1 Si 0.36972(6) 0.41891(5) 0.69969(3) 0.02234(14) Uani 1 1 d . . .
S1 S 0.51259(7) 0.62449(6) 0.73812(3) 0.04026(16) Uani 1 1 d . . .
H1 H 0.602(4) 0.624(4) 0.684(2) 0.072(14) Uiso 0.72(4) 1 d P A 1
H1A H 0.427(7) 0.727(7) 0.737(4) 0.03(2) Uiso 0.28(4) 1 d P A 2

loop_
_atom_site_aniso_label
_atom_site_aniso_U_11
_atom_site_aniso_U_22
_atom_site_aniso_U_33
_atom_site_aniso_U_23
_atom_site_aniso_U_13
_atom_site_aniso_U_12
C1 0.0210(9) 0.0217(9) 0.0254(10) -0.0001(7) 0.0064(7) -0.0023(7)
C2 0.0265(10) 0.0274(10) 0.0244(10) 0.0023(8) 0.0055(7) 0.0008(8)
C3 0.0295(10) 0.0400(11) 0.0223(10) -0.0010(8) 0.0060(7) -0.0016(9)
C4 0.0229(9) 0.0329(11) 0.0376(12) -0.0057(9) 0.0090(8) -0.0009(8)
C5 0.0182(9) 0.0256(10) 0.0400(12) -0.0007(8) 0.0019(7) 0.0010(7)
C6 0.0218(9) 0.0214(9) 0.0298(10) 0.0015(8) 0.0006(7) -0.0035(7)
C7 0.0474(12) 0.0438(12) 0.0251(11) 0.0077(9) 0.0037(9) 0.0142(10)
C8 0.0421(13) 0.0610(15) 0.0485(14) -0.0170(12) 0.0080(10) 0.0153(11)
C9 0.0370(11) 0.0339(11) 0.0312(11) 0.0017(9) -0.0045(8) 0.0079(9)
C10 0.0255(9) 0.0196(9) 0.0222(9) 0.0036(7) 0.0048(7) 0.0059(7)
C11 0.0235(9) 0.0248(9) 0.0261(10) 0.0022(8) 0.0037(7) 0.0007(7)
C12 0.0234(9) 0.0307(10) 0.0266(10) 0.0032(8) -0.0025(7) 0.0016(8)
C13 0.0280(9) 0.0227(9) 0.0254(10) 0.0025(7) 0.0027(7) 0.0057(7)
C14 0.0276(10) 0.0203(9) 0.0303(10) 0.0016(8) 0.0037(7) -0.0003(7)
C15 0.0255(9) 0.0205(9) 0.0276(10) -0.0020(7) 0.0002(7) 0.0024(7)
C16 0.0285(11) 0.0394(12) 0.0456(13) 0.0123(10) -0.0041(9) -0.0067(9)
C17 0.0349(11) 0.0323(11) 0.0338(11) 0.0093(9) 0.0018(8) 0.0034(9)
C18 0.0328(11) 0.0279(10) 0.0436(12) 0.0063(9) -0.0091(9) -0.0032(8)
C19 0.0331(10) 0.0199(9) 0.0174(9) 0.0052(7) 0.0040(7) 0.0087(7)
C20 0.0298(10) 0.0267(10) 0.0255(10) 0.0105(8) 0.0052(7) 0.0100(8)
C21 0.0388(11) 0.0314(10) 0.0283(10) 0.0094(8) 0.0124(8) 0.0170(9)
C22 0.0464(12) 0.0276(10) 0.0225(10) 0.0066(8) 0.0053(8) 0.0140(9)
C23 0.0379(11) 0.0259(10) 0.0259(10) 0.0060(8) -0.0008(8) 0.0070(8)
C24 0.0298(10) 0.0234(9) 0.0224(9) 0.0068(7) 0.0019(7) 0.0081(8)
C25 0.0298(10) 0.0327(10) 0.0349(11) 0.0099(9) 0.0082(8) 0.0077(8)
C26 0.0645(15) 0.0352(12) 0.0304(12) 0.0012(9) 0.0101(10) 0.0166(11)
C27 0.0292(10) 0.0325(11) 0.0319(11) 0.0005(8) 0.0014(8) 0.0060(8)
O1 0.0287(7) 0.0221(6) 0.0236(7) 0.0001(5) 0.0056(5) 0.0026(5)
O2 0.0287(7) 0.0235(6) 0.0240(7) 0.0051(5) 0.0029(5) 0.0053(5)
O3 0.0294(7) 0.0223(6) 0.0234(7) 0.0020(5) 0.0028(5) 0.0073(5)
Si1 0.0246(3) 0.0195(3) 0.0223(3) 0.00261(19) 0.00261(19) 0.0020(2)
S1 0.0475(3) 0.0258(3) 0.0435(3) -0.0049(2) 0.0096(2) -0.0084(2)

loop_
_atom_type_symbol
_atom_type_description
_atom_type_scat_dispersion_real
_atom_type_scat_dispersion_imag
_atom_type_scat_source
C C 0.0033 0.0016 'International Tables Vol C Tables 4.2.6.8 and 6.1.1.4'
H H 0 0 'International Tables Vol C Tables 4.2.6.8 and 6.1.1.4'
O O 0.0106 0.006 'International Tables Vol C Tables 4.2.6.8 and 6.1.1.4'
Si Si 0.0817 0.0704 'International Tables Vol C Tables 4.2.6.8 and 6.1.1.4'
S S 0.1246 0.1234 'International Tables Vol C Tables 4.2.6.8 and 6.1.1.4'

loop_
_geom_angle_atom_site_label_1
_geom_angle_atom_site_label_2
_geom_angle_atom_site_label_3
_geom_angle
C6 C1 C2 122.94(16)
C6 C1 O1 118.52(15)
C2 C1 O1 118.44(15)
C1 C2 C3 117.32(17)
C1 C2 C7 121.19(16)
C3 C2 C7 121.49(16)
C4 C3 C2 122.06(17)
C4 C3 H3 119
C2 C3 H3 119
C3 C4 C5 118.37(16)
C3 C4 C8 121.12(18)
C5 C4 C8 120.49(18)
C4 C5 C6 122.02(17)
C4 C5 H5 119
C6 C5 H5 119
C1 C6 C5 117.29(16)
C1 C6 C9 121.41(16)
C5 C6 C9 121.30(17)
C2 C7 H7A 109.5
C2 C7 H7B 109.5
H7A C7 H7B 109.5
C2 C7 H7C 109.5
H7A C7 H7C 109.5
H7B C7 H7C 109.5
C4 C8 H8A 109.5
C4 C8 H8B 109.5
H8A C8 H8B 109.5
C4 C8 H8C 109.5
H8A C8 H8C 109.5
H8B C8 H8C 109.5
C6 C9 H9A 109.5
C6 C9 H9B 109.5
H9A C9 H9B 109.5
C6 C9 H9C 109.5
H9A C9 H9C 109.5
H9B C9 H9C 109.5
O2 C10 C11 118.52(15)
O2 C10 C15 119.14(15)
C11 C10 C15 122.13(16)
C12 C11 C10 117.52(16)
C12 C11 C16 121.75(15)
C10 C11 C16 120.71(16)
C11 C12 C13 122.59(16)
C11 C12 H12 118.7
C13 C12 H12 118.7
C14 C13 C12 117.26(16)
C14 C13 C17 121.16(16)
C12 C13 C17 121.56(16)
C15 C14 C13 122.67(16)
C15 C14 H14 118.7
C13 C14 H14 118.7
C14 C15 C10 117.79(16)
C14 C15 C18 121.35(16)
C10 C15 C18 120.85(16)
C11 C16 H16A 109.5
C11 C16 H16B 109.5
H16A C16 H16B 109.5
C11 C16 H16C 109.5
H16A C16 H16C 109.5
H16B C16 H16C 109.5
C13 C17 H17A 109.5
C13 C17 H17B 109.5
H17A C17 H17B 109.5
C13 C17 H17C 109.5
H17A C17 H17C 109.5
H17B C17 H17C 109.5
C15 C18 H18A 109.5
C15 C18 H18B 109.5
H18A C18 H18B 109.5
C15 C18 H18C 109.5
H18A C18 H18C 109.5
H18B C18 H18C 109.5
C24 C19 O3 118.07(15)
C24 C19 C20 122.07(16)
O3 C19 C20 119.69(16)
C21 C20 C19 117.46(17)
C21 C20 C25 121.07(16)
C19 C20 C25 121.45(16)
C22 C21 C20 122.47(17)
C22 C21 H21 118.8
C20 C21 H21 118.8
C23 C22 C21 117.66(17)
C23 C22 C26 121.74(18)
C21 C22 C26 120.59(18)
C24 C23 C22 122.34(18)
C24 C23 H23 118.8
C22 C23 H23 118.8
C19 C24 C23 117.99(16)
C19 C24 C27 120.61(16)
C23 C24 C27 121.35(16)
C20 C25 H25A 109.5
C20 C25 H25B 109.5
H25A C25 H25B 109.5
C20 C25 H25C 109.5
H25A C25 H25C 109.5
H25B C25 H25C 109.5
C22 C26 H26A 109.5
C22 C26 H26B 109.5
H26A C26 H26B 109.5
C22 C26 H26C 109.5
H26A C26 H26C 109.5
H26B C26 H26C 109.5
C24 C27 H27A 109.5
C24 C27 H27B 109.5
H27A C27 H27B 109.5
C24 C27 H27C 109.5
H27A C27 H27C 109.5
H27B C27 H27C 109.5
C1 O1 Si1 130.88(11)
C10 O2 Si1 135.62(11)
C19 O3 Si1 129.71(10)
O2 Si1 O3 105.20(6)
O2 Si1 O1 109.66(6)
O3 Si1 O1 111.61(6)
O2 Si1 S1 114.37(5)
O3 Si1 S1 108.45(5)
O1 Si1 S1 107.60(5)
Si1 S1 H1 94.5(16)
Si1 S1 H1A 111(3)
H1 S1 H1A 116(3)

loop_
_geom_bond_atom_site_label_1
_geom_bond_atom_site_label_2
_geom_bond_distance
C1 C6 1.388(2)
C1 C2 1.390(2)
C1 O1 1.402(2)
C2 C3 1.395(3)
C2 C7 1.499(3)
C3 C4 1.385(3)
C3 H3 0.95
C4 C5 1.388(3)
C4 C8 1.515(3)
C5 C6 1.396(3)
C5 H5 0.95
C6 C9 1.499(3)
C7 H7A 0.98
C7 H7B 0.98
C7 H7C 0.98
C8 H8A 0.98
C8 H8B 0.98
C8 H8C 0.98
C9 H9A 0.98
C9 H9B 0.98
C9 H9C 0.98
C10 O2 1.390(2)
C10 C11 1.393(2)
C10 C15 1.394(2)
C11 C12 1.391(3)
C11 C16 1.508(2)
C12 C13 1.393(2)
C12 H12 0.95
C13 C14 1.392(2)
C13 C17 1.501(3)
C14 C15 1.383(3)
C14 H14 0.95
C15 C18 1.510(2)
C16 H16A 0.98
C16 H16B 0.98
C16 H16C 0.98
C17 H17A 0.98
C17 H17B 0.98
C17 H17C 0.98
C18 H18A 0.98
C18 H18B 0.98
C18 H18C 0.98
C19 C24 1.388(2)
C19 O3 1.397(2)
C19 C20 1.399(2)
C20 C21 1.392(3)
C20 C25 1.506(3)
C21 C22 1.390(3)
C21 H21 0.95
C22 C23 1.389(3)
C22 C26 1.510(3)
C23 C24 1.389(3)
C23 H23 0.95
C24 C27 1.508(2)
C25 H25A 0.98
C25 H25B 0.98
C25 H25C 0.98
C26 H26A 0.98
C26 H26B 0.98
C26 H26C 0.98
C27 H27A 0.98
C27 H27B 0.98
C27 H27C 0.98
O1 Si1 1.6246(12)
O2 Si1 1.6132(13)
O3 Si1 1.6219(13)
Si1 S1 2.1091(7)
S1 H1 1.28(4)
S1 H1A 1.27(7)

loop_
_geom_torsion_atom_site_label_1
_geom_torsion_atom_site_label_2
_geom_torsion_atom_site_label_3
_geom_torsion_atom_site_label_4
_geom_torsion
C6 C1 C2 C3 -0.4(3)
O1 C1 C2 C3 -176.76(15)
C6 C1 C2 C7 -179.71(17)
O1 C1 C2 C7 3.9(3)
C1 C2 C3 C4 -0.1(3)
C7 C2 C3 C4 179.24(18)
C2 C3 C4 C5 0.7(3)
C2 C3 C4 C8 -177.47(19)
C3 C4 C5 C6 -1.0(3)
C8 C4 C5 C6 177.22(18)
C2 C1 C6 C5 0.2(3)
O1 C1 C6 C5 176.51(14)
C2 C1 C6 C9 -179.60(17)
O1 C1 C6 C9 -3.3(2)
C4 C5 C6 C1 0.6(3)
C4 C5 C6 C9 -179.67(17)
O2 C10 C11 C12 -176.43(15)
C15 C10 C11 C12 -1.8(3)
O2 C10 C11 C16 2.0(3)
C15 C10 C11 C16 176.62(17)
C10 C11 C12 C13 0.2(3)
C16 C11 C12 C13 -178.25(18)
C11 C12 C13 C14 1.0(3)
C11 C12 C13 C17 179.60(17)
C12 C13 C14 C15 -0.6(3)
C17 C13 C14 C15 -179.23(17)
C13 C14 C15 C10 -0.9(3)
C13 C14 C15 C18 177.43(17)
O2 C10 C15 C14 176.75(15)
C11 C10 C15 C14 2.2(3)
O2 C10 C15 C18 -1.6(3)
C11 C10 C15 C18 -176.17(17)
C24 C19 C20 C21 -0.9(3)
O3 C19 C20 C21 -176.14(15)
C24 C19 C20 C25 177.53(16)
O3 C19 C20 C25 2.3(2)
C19 C20 C21 C22 0.5(3)
C25 C20 C21 C22 -177.91(17)
C20 C21 C22 C23 -0.2(3)
C20 C21 C22 C26 178.55(17)
C21 C22 C23 C24 0.3(3)
C26 C22 C23 C24 -178.46(17)
O3 C19 C24 C23 176.28(15)
C20 C19 C24 C23 0.9(3)
O3 C19 C24 C27 -1.1(2)
C20 C19 C24 C27 -176.47(16)
C22 C23 C24 C19 -0.6(3)
C22 C23 C24 C27 176.75(17)
C6 C1 O1 Si1 89.21(18)
C2 C1 O1 Si1 -94.27(18)
C11 C10 O2 Si1 -104.19(18)
C15 C10 O2 Si1 81.0(2)
C24 C19 O3 Si1 109.42(16)
C20 C19 O3 Si1 -75.1(2)
C10 O2 Si1 O3 -146.16(15)
C10 O2 Si1 O1 -26.01(17)
C10 O2 Si1 S1 94.96(15)
C19 O3 Si1 O2 10.23(15)
C19 O3 Si1 O1 -108.63(14)
C19 O3 Si1 S1 133.01(13)
C1 O1 Si1 O2 132.60(14)
C1 O1 Si1 O3 -111.24(14)
C1 O1 Si1 S1 7.63(15)
